data_7040129
loop_
_publ_author_name
'Gianopoulos, Christopher G.'
'Kumar, Nishant'
'Zhao, Yihong'
'Jia, Li'
'Kirschbaum, Kristin'
'Mason, Mark R.'

_publ_section_title
;
 Aluminum alkoxide, amide and halide complexes supported by a bulky
 dipyrromethene ligand: synthesis, characterization, and preliminary
 \e-caprolactone polymerization activity.
;
_journal_issue 35
_journal_name_full 'Dalton transactions (Cambridge, England : 2003)'
_journal_page_first 13787
_journal_page_last 13797
_journal_paper_doi 10.1039/c6dt02449a
_journal_volume 45
_journal_year 2016
_chemical_formula_moiety 'C33 H31 Al I2 N2'
_chemical_formula_sum 'C33 H31 Al I2 N2'
_chemical_formula_weight 736.38
_space_group_crystal_system monoclinic
_space_group_IT_number 15
_space_group_name_Hall '-C 2yc'
_space_group_name_H-M_alt 'C 1 2/c 1'
_symmetry_space_group_name_Hall '-C 2yc'
_symmetry_space_group_name_H-M 'C 1 2/c 1'
_atom_sites_solution_hydrogens geom
_atom_sites_solution_primary direct
_atom_sites_solution_secondary difmap
_audit_creation_method SHELXL-2014/7
_audit_update_record
;
2016-05-17 deposited with the CCDC.
2016-07-20 downloaded from the CCDC.
;
_cell_angle_alpha 90
_cell_angle_beta 104.897(3)
_cell_angle_gamma 90
_cell_formula_units_Z 8
_cell_length_a 21.089(4)
_cell_length_b 13.041(3)
_cell_length_c 23.489(5)
_cell_measurement_reflns_used 9996
_cell_measurement_temperature 140(2)
_cell_measurement_theta_max 27.212
_cell_measurement_theta_min 2.168
_cell_volume 6243(2)
_computing_structure_refinement 'SHELXL-2014/7 (Sheldrick, 2014)'
_diffrn_ambient_temperature 140(2)
_diffrn_measured_fraction_theta_full 0.985
_diffrn_measured_fraction_theta_max 0.973
_diffrn_measurement_device_type 'Bruker Duo with Apex II CCD'
_diffrn_measurement_method omega-scan
_diffrn_radiation_type MoK\a
_diffrn_radiation_wavelength 0.71073
_diffrn_reflns_av_unetI/netI 0.0343
_diffrn_reflns_Laue_measured_fraction_full 0.985
_diffrn_reflns_Laue_measured_fraction_max 0.973
_diffrn_reflns_limit_h_max 26
_diffrn_reflns_limit_h_min -27
_diffrn_reflns_limit_k_max 17
_diffrn_reflns_limit_k_min 0
_diffrn_reflns_limit_l_max 31
_diffrn_reflns_limit_l_min 0
_diffrn_reflns_number 9248
_diffrn_reflns_point_group_measured_fraction_full 0.985
_diffrn_reflns_point_group_measured_fraction_max 0.973
_diffrn_reflns_theta_full 26.000
_diffrn_reflns_theta_max 27.998
_diffrn_reflns_theta_min 1.794
_diffrn_source 'fine-focus sealed tube'
_exptl_absorpt_coefficient_mu 2.067
_exptl_absorpt_correction_T_max 0.746156
_exptl_absorpt_correction_T_min 0.665070
_exptl_absorpt_correction_type multi-scan
_exptl_absorpt_process_details 'twinabs (Sheldrick, 2008)'
_exptl_crystal_colour red
_exptl_crystal_density_diffrn 1.567
_exptl_crystal_description chunk
_exptl_crystal_F_000 2896
_exptl_crystal_size_max 0.22
_exptl_crystal_size_mid 0.16
_exptl_crystal_size_min 0.10
_refine_diff_density_max 0.669
_refine_diff_density_min -0.603
_refine_diff_density_rms 0.101
_refine_ls_extinction_method none
_refine_ls_goodness_of_fit_ref 1.074
_refine_ls_hydrogen_treatment constr
_refine_ls_matrix_type full
_refine_ls_number_parameters 350
_refine_ls_number_reflns 9248
_refine_ls_number_restraints 0
_refine_ls_restrained_S_all 1.074
_refine_ls_R_factor_all 0.0472
_refine_ls_R_factor_gt 0.0354
_refine_ls_shift/su_max 0.000
_refine_ls_shift/su_mean 0.000
_refine_ls_structure_factor_coef Fsqd
_refine_ls_weighting_details 'w=1/[\s^2^(Fo^2^)+(0.0481P)^2^+14.2504P] where P=(Fo^2^+2Fc^2^)/3'
_refine_ls_weighting_scheme calc
_refine_ls_wR_factor_gt 0.0869
_refine_ls_wR_factor_ref 0.0912
_reflns_Friedel_coverage 0.000
_reflns_number_gt 8073
_reflns_number_total 9248
_reflns_threshold_expression 'I > 2\s(I)'
_cod_data_source_file c6dt02449a2.cif
_cod_data_source_block 3
_cod_depositor_comments 'Adding full bibliography for 7040128--7040134.cif.'
_cod_database_code 7040129
_shelx_shelxl_version_number 2014/7
_shelx_space_group_comment
;
The symmetry employed for this shelxl refinement is uniquely defined
by the following loop, which should always be used as a source of
symmetry information in preference to the above space-group names.
They are only intended as comments.
;

loop_
_space_group_symop_operation_xyz
'x, y, z'
'-x, y, -z+1/2'
'x+1/2, y+1/2, z'
'-x+1/2, y+1/2, -z+1/2'
'-x, -y, -z'
'x, -y, z-1/2'
'-x+1/2, -y+1/2, -z'
'x+1/2, -y+1/2, z-1/2'

loop_
_atom_site_label
_atom_site_type_symbol
_atom_site_fract_x
_atom_site_fract_y
_atom_site_fract_z
_atom_site_U_iso_or_equiv
_atom_site_adp_type
_atom_site_occupancy
_atom_site_site_symmetry_order
_atom_site_calc_flag
_atom_site_refinement_flags_posn
_atom_site_refinement_flags_adp
Al1 Al 0.23140(6) 0.42861(9) 0.19176(5) 0.0162(2) Uani 1 1 d . .
I1 I 0.20239(2) 0.33344(2) 0.09588(2) 0.02751(8) Uani 1 1 d . .
I2 I 0.23297(2) 0.62059(2) 0.17864(2) 0.03781(10) Uani 1 1 d . .
N1 N 0.17570(16) 0.3998(3) 0.24067(16) 0.0174(8) Uani 1 1 d . .
N2 N 0.31182(17) 0.3940(3) 0.24493(16) 0.0173(8) Uani 1 1 d . .
C1 C 0.2672(2) 0.4068(3) 0.33260(17) 0.0182(8) Uani 1 1 d . .
C2 C 0.2002(2) 0.4022(3) 0.3024(2) 0.0186(9) Uani 1 1 d . .
C4 C 0.0911(2) 0.3865(5) 0.2832(2) 0.0388(14) Uani 1 1 d . .
H4 H 0.0478 0.3786 0.2875 0.047 Uiso 1 1 calc R U
C5 C 0.1086(2) 0.3920(4) 0.2293(2) 0.0249(10) Uani 1 1 d . .
C6 C 0.0629(2) 0.3895(4) 0.1693(2) 0.0232(10) Uani 1 1 d . .
C7 C 0.0322(2) 0.4797(4) 0.1443(2) 0.0282(11) Uani 1 1 d . .
C8 C -0.0143(2) 0.4750(4) 0.0900(2) 0.0327(11) Uani 1 1 d . .
H8 H -0.0334 0.5369 0.0722 0.039 Uiso 1 1 calc R U
C9 C -0.0335(2) 0.3828(4) 0.0612(2) 0.0347(12) Uani 1 1 d . .
C10 C -0.0033(2) 0.2935(4) 0.0880(2) 0.0314(11) Uani 1 1 d . .
H10 H -0.0163 0.2296 0.0692 0.038 Uiso 1 1 calc R U
C11 C 0.0453(2) 0.2942(4) 0.1413(2) 0.0277(11) Uani 1 1 d . .
C12 C 0.0469(3) 0.5820(4) 0.1752(3) 0.0428(14) Uani 1 1 d . .
H12A H 0.0387 0.6372 0.1459 0.064 Uiso 1 1 calc R U
H12B H 0.0930 0.5839 0.1977 0.064 Uiso 1 1 calc R U
H12C H 0.0186 0.5913 0.2020 0.064 Uiso 1 1 calc R U
C13 C -0.0855(3) 0.3798(5) 0.0033(3) 0.0532(17) Uani 1 1 d . .
H13A H -0.0786 0.4369 -0.0216 0.080 Uiso 1 1 calc R U
H13B H -0.1290 0.3858 0.0107 0.080 Uiso 1 1 calc R U
H13C H -0.0825 0.3148 -0.0168 0.080 Uiso 1 1 calc R U
C14 C 0.0771(3) 0.1962(4) 0.1672(2) 0.0402(13) Uani 1 1 d . .
H14A H 0.0572 0.1386 0.1421 0.060 Uiso 1 1 calc R U
H14B H 0.0706 0.1870 0.2067 0.060 Uiso 1 1 calc R U
H14C H 0.1241 0.1990 0.1696 0.060 Uiso 1 1 calc R U
C15 C 0.3191(2) 0.4002(3) 0.30610(19) 0.0184(9) Uani 1 1 d . .
C16 C 0.3873(2) 0.3942(4) 0.3349(2) 0.0307(11) Uani 1 1 d . .
H16 H 0.4064 0.3973 0.3761 0.037 Uiso 1 1 calc R U
C18 C 0.3738(2) 0.3844(4) 0.2370(2) 0.0245(10) Uani 1 1 d . .
C17 C 0.4203(2) 0.3833(4) 0.2922(2) 0.0337(12) Uani 1 1 d . .
H17 H 0.4664 0.3762 0.2986 0.040 Uiso 1 1 calc R U
C19 C 0.38851(19) 0.3785(4) 0.17881(19) 0.0222(9) Uani 1 1 d . .
C20 C 0.4112(2) 0.4659(4) 0.1548(2) 0.0258(10) Uani 1 1 d . .
C21 C 0.4299(2) 0.4563(4) 0.1022(2) 0.0340(12) Uani 1 1 d . .
H21 H 0.4453 0.5153 0.0860 0.041 Uiso 1 1 calc R U
C22 C 0.4269(2) 0.3639(5) 0.0729(2) 0.0389(14) Uani 1 1 d . .
C23 C 0.4042(2) 0.2787(4) 0.0969(3) 0.0392(13) Uani 1 1 d . .
H23 H 0.4014 0.2150 0.0768 0.047 Uiso 1 1 calc R U
C24 C 0.3855(2) 0.2837(4) 0.1497(2) 0.0290(11) Uani 1 1 d . .
C25 C 0.4165(3) 0.5689(4) 0.1850(3) 0.0385(13) Uani 1 1 d . .
H25A H 0.4036 0.6231 0.1554 0.058 Uiso 1 1 calc R U
H25B H 0.4620 0.5802 0.2077 0.058 Uiso 1 1 calc R U
H25C H 0.3876 0.5704 0.2116 0.058 Uiso 1 1 calc R U
C26 C 0.4466(3) 0.3572(6) 0.0151(3) 0.070(2) Uani 1 1 d . .
H26A H 0.4408 0.2867 0.0003 0.106 Uiso 1 1 calc R U
H26B H 0.4927 0.3773 0.0216 0.106 Uiso 1 1 calc R U
H26C H 0.4189 0.4034 -0.0138 0.106 Uiso 1 1 calc R U
C27 C 0.3642(3) 0.1880(4) 0.1753(3) 0.0453(14) Uani 1 1 d . .
H27A H 0.3198 0.1976 0.1801 0.068 Uiso 1 1 calc R U
H27B H 0.3945 0.1740 0.2138 0.068 Uiso 1 1 calc R U
H27C H 0.3645 0.1301 0.1488 0.068 Uiso 1 1 calc R U
C28 C 0.28094(19) 0.4217(3) 0.39776(18) 0.0197(9) Uani 1 1 d . .
C29 C 0.2970(4) 0.3428(4) 0.4375(2) 0.060(2) Uani 1 1 d . .
H29 H 0.3051 0.2764 0.4243 0.072 Uiso 1 1 calc R U
C33 C 0.2740(3) 0.5173(5) 0.4192(2) 0.0520(17) Uani 1 1 d . .
H33 H 0.2645 0.5737 0.3927 0.062 Uiso 1 1 calc R U
C32 C 0.2805(4) 0.5336(5) 0.4785(3) 0.0584(18) Uani 1 1 d . .
H32 H 0.2766 0.6011 0.4923 0.070 Uiso 1 1 calc R U
C31 C 0.2924(2) 0.4542(5) 0.5172(2) 0.0381(13) Uani 1 1 d . .
H31 H 0.2943 0.4651 0.5576 0.046 Uiso 1 1 calc R U
C30 C 0.3015(4) 0.3590(5) 0.4972(2) 0.060(2) Uani 1 1 d . .
H30 H 0.3110 0.3031 0.5240 0.072 Uiso 1 1 calc R U
C3 C 0.1469(2) 0.3944(4) 0.3286(2) 0.0319(12) Uani 1 1 d . .
H3 H 0.1493 0.3946 0.3696 0.038 Uiso 1 1 calc R U

loop_
_atom_site_aniso_label
_atom_site_aniso_U_11
_atom_site_aniso_U_22
_atom_site_aniso_U_33
_atom_site_aniso_U_23
_atom_site_aniso_U_13
_atom_site_aniso_U_12
Al1 0.0153(6) 0.0194(6) 0.0142(6) 0.0010(5) 0.0041(5) 0.0004(5)
I1 0.02632(15) 0.03989(17) 0.01721(13) -0.00730(12) 0.00723(13) -0.00692(14)
I2 0.0437(2) 0.02077(14) 0.0517(2) 0.00897(14) 0.01711(19) 0.00367(15)
N1 0.0128(17) 0.025(2) 0.0139(19) -0.0024(15) 0.0034(14) -0.0001(14)
N2 0.0134(16) 0.024(2) 0.0147(19) -0.0005(15) 0.0034(14) -0.0004(15)
C1 0.023(2) 0.0168(18) 0.0137(19) -0.0023(15) 0.0036(18) -0.0017(17)
C2 0.018(2) 0.022(2) 0.017(2) -0.0010(18) 0.0066(17) 0.0026(17)
C4 0.017(2) 0.078(4) 0.023(3) 0.001(3) 0.009(2) 0.000(3)
C5 0.016(2) 0.037(3) 0.023(2) -0.001(2) 0.0073(19) -0.0019(19)
C6 0.0113(19) 0.040(3) 0.020(2) -0.001(2) 0.0066(17) -0.0009(18)
C7 0.019(2) 0.041(3) 0.026(3) -0.005(2) 0.0069(19) 0.001(2)
C8 0.027(2) 0.044(3) 0.025(3) 0.001(2) 0.003(2) 0.006(2)
C9 0.023(2) 0.056(3) 0.025(3) -0.002(3) 0.007(2) -0.004(2)
C10 0.027(2) 0.044(3) 0.027(3) -0.010(2) 0.012(2) -0.010(2)
C11 0.018(2) 0.047(3) 0.021(2) 0.002(2) 0.0112(19) -0.007(2)
C12 0.032(3) 0.048(3) 0.043(4) -0.012(3) 0.000(3) 0.010(2)
C13 0.038(3) 0.081(5) 0.031(3) -0.001(3) -0.006(3) -0.011(3)
C14 0.035(3) 0.042(3) 0.044(3) 0.009(3) 0.011(3) -0.007(2)
C15 0.016(2) 0.025(2) 0.012(2) 0.0004(18) -0.0005(17) -0.0021(17)
C16 0.019(2) 0.052(3) 0.017(2) 0.000(2) -0.0042(18) -0.003(2)
C18 0.017(2) 0.036(3) 0.021(2) 0.003(2) 0.0064(18) -0.0024(19)
C17 0.013(2) 0.060(4) 0.026(3) 0.001(3) 0.0016(19) 0.001(2)
C19 0.0133(19) 0.037(3) 0.015(2) 0.002(2) 0.0024(16) 0.0034(18)
C20 0.013(2) 0.041(3) 0.022(2) 0.001(2) 0.0024(18) -0.0006(19)
C21 0.024(2) 0.053(3) 0.025(3) 0.008(2) 0.006(2) -0.007(2)
C22 0.029(3) 0.069(4) 0.020(3) -0.006(3) 0.008(2) 0.001(3)
C23 0.034(3) 0.047(3) 0.036(3) -0.011(3) 0.008(2) 0.011(2)
C24 0.019(2) 0.037(3) 0.030(3) 0.001(2) 0.0032(19) 0.009(2)
C25 0.032(3) 0.045(3) 0.041(3) -0.005(3) 0.014(2) -0.015(2)
C26 0.065(4) 0.118(7) 0.039(4) -0.018(4) 0.030(3) -0.015(4)
C27 0.051(3) 0.031(3) 0.054(4) 0.010(3) 0.012(3) 0.013(3)
C28 0.019(2) 0.025(2) 0.015(2) -0.0064(17) 0.0039(17) -0.0041(17)
C29 0.131(6) 0.028(3) 0.017(2) 0.001(2) 0.011(4) 0.008(4)
C33 0.090(5) 0.040(3) 0.024(3) -0.003(2) 0.011(3) 0.015(3)
C32 0.097(5) 0.047(4) 0.031(3) -0.016(3) 0.015(3) 0.014(4)
C31 0.037(3) 0.059(4) 0.020(3) -0.014(3) 0.010(2) -0.012(3)
C30 0.108(6) 0.045(4) 0.019(3) 0.007(2) 0.004(3) -0.013(3)
C3 0.024(2) 0.053(3) 0.022(3) 0.001(2) 0.0115(19) 0.002(2)

loop_
_atom_type_symbol
_atom_type_description
_atom_type_scat_dispersion_real
_atom_type_scat_dispersion_imag
_atom_type_scat_source
C C 0.0033 0.0016 'International Tables Vol C Tables 4.2.6.8 and 6.1.1.4'
H H 0.0000 0.0000 'International Tables Vol C Tables 4.2.6.8 and 6.1.1.4'
N N 0.0061 0.0033 'International Tables Vol C Tables 4.2.6.8 and 6.1.1.4'
Al Al 0.0645 0.0514 'International Tables Vol C Tables 4.2.6.8 and 6.1.1.4'
I I -0.4742 1.8119 'International Tables Vol C Tables 4.2.6.8 and 6.1.1.4'

loop_
_geom_angle_atom_site_label_1
_geom_angle_atom_site_label_2
_geom_angle_atom_site_label_3
_geom_angle
N1 Al1 N2 98.29(15)
N1 Al1 I1 113.81(12)
N2 Al1 I1 116.56(12)
N1 Al1 I2 107.64(12)
N2 Al1 I2 106.31(12)
I1 Al1 I2 112.92(5)
C5 N1 C2 106.7(3)
C5 N1 Al1 132.0(3)
C2 N1 Al1 120.2(3)
C18 N2 C15 106.6(3)
C18 N2 Al1 131.2(3)
C15 N2 Al1 120.4(3)
C15 C1 C2 125.0(4)
C15 C1 C28 119.8(4)
C2 C1 C28 115.2(4)
N1 C2 C1 124.9(4)
N1 C2 C3 108.9(4)
C1 C2 C3 126.1(4)
C3 C4 C5 108.9(4)
C3 C4 H4 125.5
C5 C4 H4 125.5
N1 C5 C4 108.9(4)
N1 C5 C6 124.7(4)
C4 C5 C6 126.4(4)
C7 C6 C11 120.5(4)
C7 C6 C5 119.7(4)
C11 C6 C5 119.4(4)
C8 C7 C6 119.1(5)
C8 C7 C12 119.1(5)
C6 C7 C12 121.7(4)
C9 C8 C7 122.2(5)
C9 C8 H8 118.9
C7 C8 H8 118.9
C8 C9 C10 117.4(5)
C8 C9 C13 121.0(5)
C10 C9 C13 121.6(5)
C9 C10 C11 122.8(5)
C9 C10 H10 118.6
C11 C10 H10 118.6
C10 C11 C6 117.9(5)
C10 C11 C14 120.4(5)
C6 C11 C14 121.7(4)
C7 C12 H12A 109.5
C7 C12 H12B 109.5
H12A C12 H12B 109.5
C7 C12 H12C 109.5
H12A C12 H12C 109.5
H12B C12 H12C 109.5
C9 C13 H13A 109.5
C9 C13 H13B 109.5
H13A C13 H13B 109.5
C9 C13 H13C 109.5
H13A C13 H13C 109.5
H13B C13 H13C 109.5
C11 C14 H14A 109.5
C11 C14 H14B 109.5
H14A C14 H14B 109.5
C11 C14 H14C 109.5
H14A C14 H14C 109.5
H14B C14 H14C 109.5
C1 C15 N2 124.6(4)
C1 C15 C16 127.2(4)
N2 C15 C16 108.2(4)
C17 C16 C15 107.4(4)
C17 C16 H16 126.3
C15 C16 H16 126.3
N2 C18 C17 109.7(4)
N2 C18 C19 124.3(4)
C17 C18 C19 125.9(4)
C16 C17 C18 108.0(4)
C16 C17 H17 126.0
C18 C17 H17 126.0
C24 C19 C20 119.6(4)
C24 C19 C18 120.0(4)
C20 C19 C18 120.1(4)
C21 C20 C19 119.1(5)
C21 C20 C25 119.4(5)
C19 C20 C25 121.5(4)
C22 C21 C20 122.1(5)
C22 C21 H21 119.0
C20 C21 H21 119.0
C21 C22 C23 118.3(5)
C21 C22 C26 120.4(6)
C23 C22 C26 121.3(6)
C22 C23 C24 122.0(5)
C22 C23 H23 119.0
C24 C23 H23 119.0
C23 C24 C19 119.0(5)
C23 C24 C27 120.0(5)
C19 C24 C27 121.0(4)
C20 C25 H25A 109.5
C20 C25 H25B 109.5
H25A C25 H25B 109.5
C20 C25 H25C 109.5
H25A C25 H25C 109.5
H25B C25 H25C 109.5
C22 C26 H26A 109.5
C22 C26 H26B 109.5
H26A C26 H26B 109.5
C22 C26 H26C 109.5
H26A C26 H26C 109.5
H26B C26 H26C 109.5
C24 C27 H27A 109.5
C24 C27 H27B 109.5
H27A C27 H27B 109.5
C24 C27 H27C 109.5
H27A C27 H27C 109.5
H27B C27 H27C 109.5
C33 C28 C29 117.7(4)
C33 C28 C1 119.0(4)
C29 C28 C1 123.3(4)
C28 C29 C30 120.7(5)
C28 C29 H29 119.6
C30 C29 H29 119.6
C28 C33 C32 121.3(6)
C28 C33 H33 119.4
C32 C33 H33 119.4
C31 C32 C33 120.8(6)
C31 C32 H32 119.6
C33 C32 H32 119.6
C30 C31 C32 118.9(5)
C30 C31 H31 120.5
C32 C31 H31 120.5
C31 C30 C29 120.4(5)
C31 C30 H30 119.8
C29 C30 H30 119.8
C4 C3 C2 106.5(4)
C4 C3 H3 126.8
C2 C3 H3 126.8

loop_
_geom_bond_atom_site_label_1
_geom_bond_atom_site_label_2
_geom_bond_distance
Al1 N1 1.880(4)
Al1 N2 1.885(4)
Al1 I1 2.5055(13)
Al1 I2 2.5236(13)
N1 C5 1.374(5)
N1 C2 1.409(5)
N2 C18 1.372(5)
N2 C15 1.407(5)
C1 C15 1.394(6)
C1 C2 1.411(6)
C1 C28 1.495(5)
C2 C3 1.417(6)
C4 C3 1.374(7)
C4 C5 1.409(6)
C4 H4 0.9500
C5 C6 1.489(6)
C6 C7 1.398(7)
C6 C11 1.411(7)
C7 C8 1.396(6)
C7 C12 1.511(7)
C8 C9 1.388(7)
C8 H8 0.9500
C9 C10 1.397(7)
C9 C13 1.513(7)
C10 C11 1.398(7)
C10 H10 0.9500
C11 C14 1.497(7)
C12 H12A 0.9800
C12 H12B 0.9800
C12 H12C 0.9800
C13 H13A 0.9800
C13 H13B 0.9800
C13 H13C 0.9800
C14 H14A 0.9800
C14 H14B 0.9800
C14 H14C 0.9800
C15 C16 1.426(6)
C16 C17 1.366(7)
C16 H16 0.9500
C18 C17 1.410(6)
C18 C19 1.480(6)
C17 H17 0.9500
C19 C24 1.407(7)
C19 C20 1.408(6)
C20 C21 1.396(7)
C20 C25 1.511(7)
C21 C22 1.381(8)
C21 H21 0.9500
C22 C23 1.385(8)
C22 C26 1.519(7)
C23 C24 1.397(7)
C23 H23 0.9500
C24 C27 1.503(7)
C25 H25A 0.9800
C25 H25B 0.9800
C25 H25C 0.9800
C26 H26A 0.9800
C26 H26B 0.9800
C26 H26C 0.9800
C27 H27A 0.9800
C27 H27B 0.9800
C27 H27C 0.9800
C28 C33 1.366(7)
C28 C29 1.372(7)
C29 C30 1.397(7)
C29 H29 0.9500
C33 C32 1.380(8)
C33 H33 0.9500
C32 C31 1.358(9)
C32 H32 0.9500
C31 C30 1.358(8)
C31 H31 0.9500
C30 H30 0.9500
C3 H3 0.9500
